data_2017548
loop_
_publ_author_name
'Insuasty, Henry'
'Castro, Edison'
'S\'anchez, Edison'
'Cobo, Justo'
'Glidewell, Christopher'

_publ_section_title
;
 Hydrogen-bonding patterns in two aroylthiocarbamates and two
 aroylimidothiocarbonates
;
_journal_coeditor_code FA3214
_journal_issue 3
_journal_name_full 'Acta Crystallographica Section C'
_journal_page_first o141
_journal_page_last o146
_journal_paper_doi 10.1107/S0108270110005032
_journal_volume 66
_journal_year 2010
_chemical_formula_iupac 'C13 H17 N O2 S'
_chemical_formula_moiety 'C13 H17 N O2 S'
_chemical_formula_sum 'C13 H17 N O2 S'
_chemical_formula_weight 251.35
_chemical_name_systematic
;
<i>O</i>,<i>S</i>-diethyl (4-methylbenzoyl)imidothiocarbonate
;
_space_group_IT_number 2
_symmetry_cell_setting triclinic
_symmetry_space_group_name_Hall '-P 1'
_symmetry_space_group_name_H-M 'P -1'
_atom_sites_solution_hydrogens geom
_atom_sites_solution_primary direct
_atom_sites_solution_secondary difmap
_cell_angle_alpha 100.691(7)
_cell_angle_beta 99.984(13)
_cell_angle_gamma 107.307(11)
_cell_formula_units_Z 2
_cell_length_a 7.2470(16)
_cell_length_b 8.8870(7)
_cell_length_c 10.7370(10)
_cell_measurement_reflns_used 2460
_cell_measurement_temperature 120(2)
_cell_measurement_theta_max 26.00
_cell_measurement_theta_min 3.20
_cell_volume 629.19(17)
_computing_cell_refinement 'DIRAX/LSQ (Duisenberg <i>et al.</i>,  2000)'
_computing_data_collection 'COLLECT (Nonius, 1999)'
_computing_data_reduction 'EVALCCD (Duisenberg <i>et al.</i>,  2003)'
_computing_molecular_graphics 'PLATON (Spek, 2009)'
_computing_publication_material
;
SHELXL97 (Sheldrick, 2008) and PLATON (Spek, 2009)
;
_computing_structure_refinement 'SHELXL97 (Sheldrick, 2008)'
_computing_structure_solution 'SIR2004 (Burla <i>et al.</i>,  2005)'
_diffrn_ambient_temperature 120(2)
_diffrn_detector_area_resol_mean 9.091
_diffrn_measured_fraction_theta_full 0.997
_diffrn_measured_fraction_theta_max 0.997
_diffrn_measurement_device_type 'Bruker Nonius KappaCCD area-detector'
_diffrn_measurement_method '\f and \w scans'
_diffrn_radiation_monochromator graphite
_diffrn_radiation_source 'Bruker Nonius FR591 rotating anode'
_diffrn_radiation_type 'Mo K\a'
_diffrn_radiation_wavelength 0.71073
_diffrn_reflns_av_R_equivalents 0.0000
_diffrn_reflns_av_sigmaI/netI 0.0385
_diffrn_reflns_limit_h_max 8
_diffrn_reflns_limit_h_min -8
_diffrn_reflns_limit_k_max 10
_diffrn_reflns_limit_k_min -10
_diffrn_reflns_limit_l_max 13
_diffrn_reflns_limit_l_min -13
_diffrn_reflns_number 2460
_diffrn_reflns_theta_full 26.00
_diffrn_reflns_theta_max 26.00
_diffrn_reflns_theta_min 3.20
_diffrn_standards_decay_% 0
_diffrn_standards_interval_count 0
_diffrn_standards_interval_time 0
_diffrn_standards_number 0
_exptl_absorpt_coefficient_mu 0.247
_exptl_absorpt_correction_T_max 0.938
_exptl_absorpt_correction_T_min 0.889
_exptl_absorpt_correction_type multi-scan
_exptl_absorpt_process_details '(SADABS; Sheldrick, 2003)'
_exptl_crystal_colour colourless
_exptl_crystal_density_diffrn 1.327
_exptl_crystal_density_method 'not measured'
_exptl_crystal_description block
_exptl_crystal_F_000 268
_exptl_crystal_size_max 0.42
_exptl_crystal_size_mid 0.33
_exptl_crystal_size_min 0.26
_refine_diff_density_max 0.711
_refine_diff_density_min -0.460
_refine_ls_extinction_method none
_refine_ls_goodness_of_fit_ref 1.179
_refine_ls_hydrogen_treatment constr
_refine_ls_matrix_type full
_refine_ls_number_parameters 158
_refine_ls_number_reflns 2460
_refine_ls_number_restraints 0
_refine_ls_restrained_S_all 1.179
_refine_ls_R_factor_all 0.0719
_refine_ls_R_factor_gt 0.0597
_refine_ls_shift/su_max 0.001
_refine_ls_shift/su_mean 0.000
_refine_ls_structure_factor_coef Fsqd
_refine_ls_weighting_details 'w = 1/[\s^2^(Fo^2^)+(0.0398P)^2^+1.4311P] where P=(Fo^2^+2Fc^2^)/3'
_refine_ls_weighting_scheme calc
_refine_ls_wR_factor_gt 0.1610
_refine_ls_wR_factor_ref 0.1671
_reflns_number_gt 2064
_reflns_number_total 2460
_reflns_threshold_expression I>2\s(I)
_cod_data_source_file fa3214.cif
_cod_data_source_block III
_cod_database_code 2017548
_cod_database_fobs_code 2017548

loop_
_symmetry_equiv_pos_as_xyz
'x, y, z'
'-x, -y, -z'

loop_
_atom_site_type_symbol
_atom_site_label
_atom_site_fract_x
_atom_site_fract_y
_atom_site_fract_z
_atom_site_U_iso_or_equiv
_atom_site_adp_type
_atom_site_calc_flag
_atom_site_refinement_flags
_atom_site_occupancy
_atom_site_disorder_assembly
_atom_site_disorder_group
C C1 0.2399(5) 0.3732(4) 0.3110(3) 0.0209(8) Uani d . 1 . .
O O1 0.2428(4) 0.4849(3) 0.2609(2) 0.0273(6) Uani d . 1 . .
N N2 0.2465(4) 0.3780(4) 0.4408(3) 0.0209(6) Uani d . 1 . .
C C3 0.2579(5) 0.5096(4) 0.5199(3) 0.0192(7) Uani d . 1 . .
S S31 0.26244(14) 0.69351(11) 0.48636(9) 0.0220(3) Uani d . 1 . .
C C32 0.2713(6) 0.8125(4) 0.6447(3) 0.0233(8) Uani d . 1 . .
H H32A 0.1534 0.7594 0.6756 0.028 Uiso calc R 1 . .
H H32B 0.3927 0.8227 0.7092 0.028 Uiso calc R 1 . .
C C33 0.2735(7) 0.9786(5) 0.6291(4) 0.0295(9) Uani d . 1 . .
H H33A 0.3915 1.0302 0.5993 0.044 Uiso calc R 1 . .
H H33B 0.2772 1.0464 0.7133 0.044 Uiso calc R 1 . .
H H33C 0.1531 0.9668 0.5646 0.044 Uiso calc R 1 . .
O O41 0.2677(4) 0.5126(3) 0.6444(2) 0.0214(6) Uani d . 1 . .
C C42 0.2605(6) 0.3634(4) 0.6821(3) 0.0232(8) Uani d . 1 . .
H H42A 0.3754 0.3314 0.6652 0.028 Uiso calc R 1 . .
H H42B 0.1361 0.2741 0.6320 0.028 Uiso calc R 1 . .
C C43 0.2679(8) 0.3969(5) 0.8243(4) 0.0361(10) Uani d . 1 . .
H H43A 0.3918 0.4854 0.8725 0.054 Uiso calc R 1 . .
H H43B 0.2630 0.2986 0.8545 0.054 Uiso calc R 1 . .
H H43C 0.1537 0.4288 0.8395 0.054 Uiso calc R 1 . .
C C11 0.2342(5) 0.2128(4) 0.2367(3) 0.0213(7) Uani d . 1 . .
C C12 0.2106(5) 0.0801(4) 0.2895(3) 0.0237(8) Uani d . 1 . .
H H12 0.1963 0.0905 0.3767 0.028 Uiso calc R 1 . .
C C13 0.2074(6) -0.0675(4) 0.2185(4) 0.0250(8) Uani d . 1 . .
H H13 0.1892 -0.1575 0.2566 0.030 Uiso calc R 1 . .
C C14 0.2305(6) -0.0847(4) 0.0919(4) 0.0251(8) Uani d . 1 . .
C C15 0.2545(6) 0.0478(5) 0.0396(4) 0.0292(9) Uani d . 1 . .
H H15 0.2718 0.0379 -0.0469 0.035 Uiso calc R 1 . .
C C16 0.2542(6) 0.1947(5) 0.1091(3) 0.0249(8) Uani d . 1 . .
H H16 0.2676 0.2834 0.0697 0.030 Uiso calc R 1 . .
C C17 0.2257(7) -0.2452(5) 0.0150(4) 0.0344(10) Uani d . 1 . .
H H17A 0.0910 -0.3060 -0.0399 0.052 Uiso calc R 1 . .
H H17B 0.2629 -0.3079 0.0750 0.052 Uiso calc R 1 . .
H H17C 0.3201 -0.2268 -0.0405 0.052 Uiso calc R 1 . .

loop_
_atom_site_aniso_label
_atom_site_aniso_U_11
_atom_site_aniso_U_22
_atom_site_aniso_U_33
_atom_site_aniso_U_12
_atom_site_aniso_U_13
_atom_site_aniso_U_23
C1 0.0179(17) 0.0253(19) 0.0148(17) 0.0019(15) 0.0029(13) 0.0039(14)
O1 0.0408(16) 0.0279(14) 0.0176(13) 0.0150(13) 0.0100(11) 0.0083(11)
N2 0.0207(15) 0.0246(16) 0.0170(14) 0.0071(13) 0.0058(12) 0.0044(12)
C3 0.0188(17) 0.0214(17) 0.0180(17) 0.0075(14) 0.0051(13) 0.0049(14)
S31 0.0273(5) 0.0226(5) 0.0189(4) 0.0105(4) 0.0069(4) 0.0073(3)
C32 0.0282(19) 0.0202(18) 0.0230(18) 0.0106(16) 0.0076(15) 0.0035(14)
C33 0.041(2) 0.0215(19) 0.027(2) 0.0134(17) 0.0081(17) 0.0053(16)
O41 0.0317(14) 0.0183(13) 0.0139(12) 0.0071(11) 0.0068(10) 0.0048(9)
C42 0.035(2) 0.0159(17) 0.0205(18) 0.0099(16) 0.0074(15) 0.0056(14)
C43 0.066(3) 0.021(2) 0.023(2) 0.013(2) 0.013(2) 0.0086(16)
C11 0.0181(17) 0.0235(18) 0.0221(18) 0.0058(15) 0.0052(14) 0.0070(15)
C12 0.0252(19) 0.0255(19) 0.0152(17) 0.0041(15) 0.0041(14) 0.0011(14)
C13 0.028(2) 0.0211(19) 0.0244(19) 0.0062(16) 0.0050(15) 0.0076(15)
C14 0.0259(19) 0.0243(19) 0.0212(18) 0.0067(16) 0.0054(15) -0.0002(15)
C15 0.036(2) 0.034(2) 0.0180(18) 0.0126(18) 0.0088(16) 0.0041(15)
C16 0.031(2) 0.028(2) 0.0168(17) 0.0100(17) 0.0072(15) 0.0067(15)
C17 0.043(2) 0.029(2) 0.029(2) 0.0140(19) 0.0082(18) -0.0004(17)

loop_
_atom_type_symbol
_atom_type_description
_atom_type_scat_dispersion_real
_atom_type_scat_dispersion_imag
_atom_type_scat_source
C C 0.0033 0.0016 'International Tables Vol C Tables 4.2.6.8 and 6.1.1.4'
H H 0.0000 0.0000 'International Tables Vol C Tables 4.2.6.8 and 6.1.1.4'
N N 0.0061 0.0033 'International Tables Vol C Tables 4.2.6.8 and 6.1.1.4'
O O 0.0106 0.0060 'International Tables Vol C Tables 4.2.6.8 and 6.1.1.4'
S S 0.1246 0.1234 'International Tables Vol C Tables 4.2.6.8 and 6.1.1.4'

loop_
_geom_angle_atom_site_label_1
_geom_angle_atom_site_label_2
_geom_angle_atom_site_label_3
_geom_angle_site_symmetry_1
_geom_angle_site_symmetry_3
_geom_angle
_geom_angle_publ_flag
O1 C1 N2 . . 125.7(3) ?
O1 C1 C11 . . 122.4(3) ?
N2 C1 C11 . . 111.9(3) ?
C3 N2 C1 . . 120.0(3) ?
N2 C3 O41 . . 119.1(3) ?
N2 C3 S31 . . 128.3(3) ?
O41 C3 S31 . . 112.6(2) ?
C3 S31 C32 . . 101.54(16) ?
C33 C32 S31 . . 107.2(2) ?
C33 C32 H32A . . 110.3 ?
S31 C32 H32A . . 110.3 ?
C33 C32 H32B . . 110.3 ?
S31 C32 H32B . . 110.3 ?
H32A C32 H32B . . 108.5 ?
C32 C33 H33A . . 109.5 ?
C32 C33 H33B . . 109.5 ?
H33A C33 H33B . . 109.5 ?
C32 C33 H33C . . 109.5 ?
H33A C33 H33C . . 109.5 ?
H33B C33 H33C . . 109.5 ?
C3 O41 C42 . . 116.9(3) ?
O41 C42 C43 . . 106.4(3) ?
O41 C42 H42A . . 110.4 ?
C43 C42 H42A . . 110.4 ?
O41 C42 H42B . . 110.4 ?
C43 C42 H42B . . 110.4 ?
H42A C42 H42B . . 108.6 ?
C42 C43 H43A . . 109.5 ?
C42 C43 H43B . . 109.5 ?
H43A C43 H43B . . 109.5 ?
C42 C43 H43C . . 109.5 ?
H43A C43 H43C . . 109.5 ?
H43B C43 H43C . . 109.5 ?
C12 C11 C16 . . 118.3(3) ?
C12 C11 C1 . . 122.6(3) ?
C16 C11 C1 . . 119.1(3) ?
C11 C12 C13 . . 121.4(3) ?
C11 C12 H12 . . 119.3 ?
C13 C12 H12 . . 119.3 ?
C12 C13 C14 . . 120.2(4) ?
C12 C13 H13 . . 119.9 ?
C14 C13 H13 . . 119.9 ?
C15 C14 C13 . . 118.2(3) ?
C15 C14 C17 . . 121.7(3) ?
C13 C14 C17 . . 120.0(4) ?
C14 C15 C16 . . 121.8(3) ?
C14 C15 H15 . . 119.1 ?
C16 C15 H15 . . 119.1 ?
C15 C16 C11 . . 119.9(4) ?
C15 C16 H16 . . 120.0 ?
C11 C16 H16 . . 120.0 ?
C14 C17 H17A . . 109.5 ?
C14 C17 H17B . . 109.5 ?
H17A C17 H17B . . 109.5 ?
C14 C17 H17C . . 109.5 ?
H17A C17 H17C . . 109.5 ?
H17B C17 H17C . . 109.5 ?

loop_
_geom_bond_atom_site_label_1
_geom_bond_atom_site_label_2
_geom_bond_site_symmetry_2
_geom_bond_distance
_geom_bond_publ_flag
C1 O1 . 1.210(4) ?
C1 N2 . 1.379(4) ?
C1 C11 . 1.484(5) ?
N2 C3 . 1.283(4) ?
C3 O41 . 1.321(4) ?
C3 S31 . 1.730(4) ?
S31 C32 . 1.807(4) ?
C32 C33 . 1.512(5) ?
C32 H32A . 0.9900 ?
C32 H32B . 0.9900 ?
C33 H33A . 0.9800 ?
C33 H33B . 0.9800 ?
C33 H33C . 0.9800 ?
O41 C42 . 1.445(4) ?
C42 C43 . 1.489(5) ?
C42 H42A . 0.9900 ?
C42 H42B . 0.9900 ?
C43 H43A . 0.9800 ?
C43 H43B . 0.9800 ?
C43 H43C . 0.9800 ?
C11 C12 . 1.380(5) ?
C11 C16 . 1.386(5) ?
C12 C13 . 1.381(5) ?
C12 H12 . 0.9500 ?
C13 C14 . 1.384(5) ?
C13 H13 . 0.9500 ?
C14 C15 . 1.375(5) ?
C14 C17 . 1.497(5) ?
C15 C16 . 1.380(5) ?
C15 H15 . 0.9500 ?
C16 H16 . 0.9500 ?
C17 H17A . 0.9800 ?
C17 H17B . 0.9800 ?
C17 H17C . 0.9800 ?

loop_
_geom_hbond_atom_site_label_D
_geom_hbond_atom_site_label_H
_geom_hbond_atom_site_label_A
_geom_hbond_site_symmetry_A
_geom_hbond_distance_DH
_geom_hbond_distance_HA
_geom_hbond_distance_DA
_geom_hbond_angle_DHA
_geom_hbond_publ_flag
C32 H32B Cg1 2_666 0.99 2.62 3.554(5) 158 no

loop_
_geom_torsion_atom_site_label_1
_geom_torsion_atom_site_label_2
_geom_torsion_atom_site_label_3
_geom_torsion_atom_site_label_4
_geom_torsion_site_symmetry_1
_geom_torsion_site_symmetry_2
_geom_torsion_site_symmetry_3
_geom_torsion_site_symmetry_4
_geom_torsion
_geom_torsion_publ_flag
O1 C1 N2 C3 . . . . -0.4(6) ?
C11 C1 N2 C3 . . . . 177.9(3) ?
C1 N2 C3 O41 . . . . -178.8(3) ?
C1 N2 C3 S31 . . . . 1.3(5) ?
N2 C3 S31 C32 . . . . 178.1(3) ?
O41 C3 S31 C32 . . . . -1.8(3) ?
C3 S31 C32 C33 . . . . -179.4(3) ?
N2 C3 O41 C42 . . . . -1.3(5) ?
S31 C3 O41 C42 . . . . 178.7(3) ?
C3 O41 C42 C43 . . . . -178.4(3) ?
O1 C1 C11 C12 . . . . -173.3(4) ?
N2 C1 C11 C12 . . . . 8.3(5) ?
O1 C1 C11 C16 . . . . 7.0(5) ?
N2 C1 C11 C16 . . . . -171.4(3) ?
C16 C11 C12 C13 . . . . 0.2(5) ?
C1 C11 C12 C13 . . . . -179.5(3) ?
C11 C12 C13 C14 . . . . 0.8(6) ?
C12 C13 C14 C15 . . . . -0.6(6) ?
C12 C13 C14 C17 . . . . -179.6(4) ?
C13 C14 C15 C16 . . . . -0.6(6) ?
C17 C14 C15 C16 . . . . 178.4(4) ?
C14 C15 C16 C11 . . . . 1.6(6) ?
C12 C11 C16 C15 . . . . -1.4(6) ?
C1 C11 C16 C15 . . . . 178.3(3) ?

loop_
_cod_related_entry_id
_cod_related_entry_database
_cod_related_entry_code
1 ChemSpider 30654217
